data_1519142
loop_
_publ_author_name
'Brown, Richard'
'Coles, Simon J.'
'Hursthouse, Michael B.'

_publ_section_title
;
 C49H43ClN2PPd, CH2Cl2
;
_journal_name_full 'Crystal Structure Report Archive'
_journal_page_first 1198
_journal_year 1994
_chemical_formula_moiety 'C49 H43 Cl N2 P Pd, C H2 Cl2'
_chemical_formula_sum 'C50 H45 Cl3 N2 P Pd'
_chemical_formula_weight 917.60
_space_group_IT_number 4
_symmetry_cell_setting monoclinic
_symmetry_space_group_name_Hall 'P 2yb'
_symmetry_space_group_name_H-M 'P 1 21 1'
_atom_sites_solution_hydrogens geom
_atom_sites_solution_primary direct
_atom_sites_solution_secondary difmap
_cell_angle_alpha 90.00
_cell_angle_beta 93.41(4)
_cell_angle_gamma 90.00
_cell_formula_units_Z 2
_cell_length_a 10.227(3)
_cell_length_b 18.698(3)
_cell_length_c 11.133(4)
_cell_measurement_temperature 150(2)
_cell_volume 2125.1(10)
_computing_cell_refinement REFINE
_computing_data_collection 'MADNES (Pflugrath & Messerschmidt, 1989)'
_computing_data_reduction 'ABSURD (Karaulov, 1992)'
_computing_publication_material SHELXL97
_computing_structure_refinement 'SHELXL97 (Sheldrick, 2008)'
_computing_structure_solution 'SIR92 (Altomare, Cascarano, Giacovazzo & Guagliardi, 1993)'
_diffrn_ambient_temperature 150(2)
_diffrn_measured_fraction_theta_full 0.789
_diffrn_measured_fraction_theta_max 0.789
_diffrn_measurement_device_type 'Delft instruments FAST area detector'
_diffrn_measurement_method 'Intensity measurements as described by Darr, Drake, Hursthouse & Malik (1993)'
_diffrn_radiation_monochromator graphite
_diffrn_radiation_source 'rotating anode generator'
_diffrn_radiation_type MoK\a
_diffrn_radiation_wavelength 0.71069
_diffrn_reflns_av_R_equivalents 0.0547
_diffrn_reflns_av_sigmaI/netI 0.0578
_diffrn_reflns_limit_h_max 11
_diffrn_reflns_limit_h_min -10
_diffrn_reflns_limit_k_max 16
_diffrn_reflns_limit_k_min -15
_diffrn_reflns_limit_l_max 12
_diffrn_reflns_limit_l_min -7
_diffrn_reflns_number 5714
_diffrn_reflns_theta_full 25.05
_diffrn_reflns_theta_max 25.05
_diffrn_reflns_theta_min 1.83
_exptl_absorpt_coefficient_mu 0.701
_exptl_absorpt_correction_T_max 0.9083
_exptl_absorpt_correction_T_min 0.8842
_exptl_absorpt_correction_type multi-scan
_exptl_absorpt_process_details 'SORTAV (R.H.Blessing, 1995)'
_exptl_crystal_colour unk
_exptl_crystal_density_diffrn 1.434
_exptl_crystal_density_method 'not measured'
_exptl_crystal_description unk
_exptl_crystal_F_000 942
_exptl_crystal_size_max 0.18
_exptl_crystal_size_mid 0.14
_exptl_crystal_size_min 0.14
_refine_diff_density_max 1.035
_refine_diff_density_min -0.432
_refine_diff_density_rms 0.089
_refine_ls_abs_structure_details 'Flack H D (1983), Acta Cryst. A39, 876-881'
_refine_ls_abs_structure_Flack -0.02(3)
_refine_ls_extinction_method none
_refine_ls_goodness_of_fit_ref 1.079
_refine_ls_hydrogen_treatment constr
_refine_ls_matrix_type full
_refine_ls_number_parameters 517
_refine_ls_number_reflns 5333
_refine_ls_number_restraints 1
_refine_ls_restrained_S_all 1.079
_refine_ls_R_factor_all 0.0432
_refine_ls_R_factor_gt 0.0414
_refine_ls_shift/su_max 0.001
_refine_ls_shift/su_mean 0.000
_refine_ls_structure_factor_coef Fsqd
_refine_ls_weighting_details 'calc w=1/[\s^2^(Fo^2^)+(0.0606P)^2^+0.0000P] where P=(Fo^2^+2Fc^2^)/3'
_refine_ls_weighting_scheme calc
_refine_ls_wR_factor_gt 0.1077
_refine_ls_wR_factor_ref 0.1082
_reflns_number_gt 4967
_reflns_number_total 5333
_reflns_threshold_expression >2\s(I)
_cod_data_source_file eCrystal-1198.cif
_cod_data_source_block s92
_cod_depositor_comments
;
Citation :
Brown, Richard and Coles, Simon J. and Hursthouse, Michael B. (1994) 
University of Southampton, Crystal Structure Report Archive. 
(doi:10.5258/ecrystals/1198)

http://ecrystals.chem.soton.ac.uk/1198/
;
_cod_original_sg_symbol_H-M P2(1)
_cod_database_code 1519142

loop_
_symmetry_equiv_pos_as_xyz
'x, y, z'
'-x, y+1/2, -z'

loop_
_atom_site_label
_atom_site_type_symbol
_atom_site_fract_x
_atom_site_fract_y
_atom_site_fract_z
_atom_site_U_iso_or_equiv
_atom_site_adp_type
_atom_site_occupancy
_atom_site_symmetry_multiplicity
_atom_site_calc_flag
_atom_site_refinement_flags
_atom_site_disorder_assembly
_atom_site_disorder_group
Pd1 Pd 0.09178(4) -0.00026(3) 0.82365(4) 0.01891(14) Uani 1 1 d . . .
P1 P 0.01212(15) -0.06885(9) 0.97029(14) 0.0191(4) Uani 1 1 d . . .
N1 N 0.1523(5) 0.0806(3) 0.7013(5) 0.0218(13) Uani 1 1 d . . .
N2 N -0.0181(6) -0.2141(3) 0.7723(5) 0.0270(14) Uani 1 1 d . . .
Cl1 Cl 0.29999(13) -0.00484(14) 0.93532(12) 0.0268(3) Uani 1 1 d . . .
Cl2 Cl 0.3407(2) 0.00303(18) 0.2804(2) 0.0680(6) Uani 1 1 d . . .
Cl3 Cl 0.5707(3) -0.08937(18) 0.2823(2) 0.0778(9) Uani 1 1 d . . .
C1 C -0.1530(6) -0.1084(4) 0.9678(6) 0.0264(17) Uani 1 1 d . . .
H1 H -0.0663 -0.0902 0.9673 0.032 Uiso 1 1 calc R . .
C2 C -0.1734(7) -0.1812(4) 0.9911(6) 0.0292(18) Uani 1 1 d . . .
H2 H -0.1006 -0.2122 1.0053 0.035 Uiso 1 1 calc R . .
C3 C -0.2989(8) -0.2076(5) 0.9935(8) 0.047(2) Uani 1 1 d . . .
H3 H -0.3127 -0.2568 1.0098 0.057 Uiso 1 1 calc R . .
C4 C -0.4057(9) -0.1619(6) 0.9718(9) 0.060(3) Uani 1 1 d . . .
H4 H -0.4925 -0.1797 0.9741 0.071 Uiso 1 1 calc R . .
C5 C -0.3844(7) -0.0911(5) 0.9472(7) 0.049(3) Uani 1 1 d . . .
H5 H -0.4574 -0.0604 0.9308 0.059 Uiso 1 1 calc R . .
C6 C -0.2589(6) -0.0633(4) 0.9456(6) 0.0335(18) Uani 1 1 d . . .
H6 H -0.2457 -0.0140 0.9295 0.040 Uiso 1 1 calc R . .
C7 C 0.0025(6) -0.0110(5) 1.1067(5) 0.0255(18) Uani 1 1 d . . .
H7 H 0.0120 -0.0409 1.0387 0.031 Uiso 1 1 calc R . .
C8 C -0.0668(7) -0.0358(4) 1.2042(7) 0.0366(19) Uani 1 1 d . . .
H8 H -0.1030 -0.0826 1.2030 0.044 Uiso 1 1 calc R . .
C9 C -0.0816(8) 0.0085(6) 1.3009(6) 0.042(2) Uani 1 1 d . . .
H9 H -0.1291 -0.0073 1.3667 0.050 Uiso 1 1 calc R . .
C10 C -0.0276(8) 0.0754(5) 1.3021(7) 0.047(2) Uani 1 1 d . . .
H10 H -0.0376 0.1058 1.3692 0.057 Uiso 1 1 calc R . .
C11 C 0.0418(8) 0.0994(4) 1.2062(7) 0.039(2) Uani 1 1 d . . .
H11 H 0.0793 0.1459 1.2074 0.047 Uiso 1 1 calc R . .
C12 C 0.0553(7) 0.0548(4) 1.1098(6) 0.034(2) Uani 1 1 d . . .
H12 H 0.1027 0.0708 1.0441 0.041 Uiso 1 1 calc R . .
C13 C 0.1219(6) -0.1447(3) 1.0127(6) 0.0182(14) Uani 1 1 d . . .
H13 H 0.0637 -0.1065 0.9919 0.022 Uiso 1 1 calc R . .
C14 C 0.1787(6) -0.1497(4) 1.1303(6) 0.0267(17) Uani 1 1 d . . .
H14 H 0.1573 -0.1146 1.1876 0.032 Uiso 1 1 calc R . .
C15 C 0.2632(6) -0.2028(4) 1.1654(6) 0.0267(16) Uani 1 1 d . . .
H15 H 0.3030 -0.2034 1.2447 0.032 Uiso 1 1 calc R . .
C16 C 0.2914(6) -0.2574(4) 1.0820(7) 0.0295(17) Uani 1 1 d . . .
C17 C 0.3749(7) -0.3157(4) 1.1153(8) 0.042(2) Uani 1 1 d . . .
H17 H 0.4126 -0.3185 1.1952 0.051 Uiso 1 1 calc R . .
C18 C 0.4016(10) -0.3672(6) 1.0351(10) 0.060(3) Uani 1 1 d . . .
H18 H 0.4581 -0.4058 1.0585 0.073 Uiso 1 1 calc R . .
C19 C 0.3460(9) -0.3636(5) 0.9185(9) 0.061(3) Uani 1 1 d . . .
H19 H 0.3641 -0.4005 0.8632 0.074 Uiso 1 1 calc R . .
C20 C 0.2666(8) -0.3088(4) 0.8812(7) 0.042(2) Uani 1 1 d . . .
H20 H 0.2321 -0.3070 0.8001 0.051 Uiso 1 1 calc R . .
C21 C 0.2348(7) -0.2537(4) 0.9640(7) 0.0279(17) Uani 1 1 d . . .
C22 C 0.1499(6) -0.1950(4) 0.9270(6) 0.0223(15) Uani 1 1 d . . .
C23 C 0.0997(7) -0.1910(4) 0.7990(6) 0.0221(16) Uani 1 1 d . . .
C24 C 0.1859(7) -0.1649(3) 0.7105(6) 0.0278(17) Uani 1 1 d . . .
C25 C 0.3146(8) -0.1443(4) 0.7398(8) 0.034(2) Uani 1 1 d . . .
H25 H 0.3455 -0.1448 0.8220 0.041 Uiso 1 1 calc R . .
C26 C 0.3974(8) -0.1234(4) 0.6564(7) 0.043(2) Uani 1 1 d . . .
H26 H 0.4858 -0.1116 0.6790 0.052 Uiso 1 1 calc R . .
C27 C 0.3498(9) -0.1195(4) 0.5349(8) 0.049(2) Uani 1 1 d . . .
H27 H 0.4065 -0.1048 0.4751 0.059 Uiso 1 1 calc R . .
C28 C 0.2230(8) -0.1367(4) 0.5029(7) 0.041(2) Uani 1 1 d . . .
H28 H 0.1918 -0.1326 0.4211 0.049 Uiso 1 1 calc R . .
C29 C 0.1384(8) -0.1602(4) 0.5881(6) 0.0313(17) Uani 1 1 d . . .
C30 C 0.0031(7) -0.1810(4) 0.5605(6) 0.0312(18) Uani 1 1 d . . .
C31 C -0.0594(9) -0.1770(4) 0.4441(7) 0.042(2) Uani 1 1 d . . .
H31 H -0.0123 -0.1589 0.3796 0.050 Uiso 1 1 calc R . .
C32 C -0.1857(9) -0.1985(4) 0.4224(8) 0.047(2) Uani 1 1 d . . .
H32 H -0.2251 -0.1960 0.3431 0.057 Uiso 1 1 calc R . .
C33 C -0.2585(8) -0.2244(4) 0.5168(8) 0.046(2) Uani 1 1 d . . .
H33 H -0.3478 -0.2374 0.5022 0.055 Uiso 1 1 calc R . .
C34 C -0.1991(7) -0.2306(4) 0.6295(7) 0.0349(18) Uani 1 1 d . . .
H34 H -0.2468 -0.2500 0.6925 0.042 Uiso 1 1 calc R . .
C35 C -0.0690(7) -0.2089(4) 0.6539(6) 0.0304(18) Uani 1 1 d . . .
C36 C 0.2707(7) 0.1227(4) 0.7443(7) 0.038(2) Uani 1 1 d . . .
H36A H 0.2594 0.1400 0.8261 0.058 Uiso 1 1 calc R . .
H36B H 0.2816 0.1635 0.6906 0.058 Uiso 1 1 calc R . .
H36C H 0.3485 0.0921 0.7444 0.058 Uiso 1 1 calc R . .
C37 C 0.1811(7) 0.0488(4) 0.5855(6) 0.0289(17) Uani 1 1 d . . .
H37A H 0.1014 0.0269 0.5486 0.043 Uiso 1 1 calc R . .
H37B H 0.2490 0.0122 0.5983 0.043 Uiso 1 1 calc R . .
H37C H 0.2119 0.0861 0.5322 0.043 Uiso 1 1 calc R . .
C38 C 0.0339(6) 0.1273(3) 0.6856(6) 0.0228(15) Uani 1 1 d . . .
H38 H 0.0416 0.1569 0.6116 0.027 Uiso 1 1 calc R . .
C39 C 0.0181(8) 0.1779(4) 0.7933(7) 0.0300(18) Uani 1 1 d . . .
H39A H 0.0958 0.2083 0.8045 0.045 Uiso 1 1 calc R . .
H39B H 0.0080 0.1495 0.8662 0.045 Uiso 1 1 calc R . .
H39C H -0.0596 0.2079 0.7775 0.045 Uiso 1 1 calc R . .
C40 C -0.0831(6) 0.0784(4) 0.6660(5) 0.0203(15) Uani 1 1 d . . .
C41 C -0.0738(6) 0.0121(4) 0.7202(5) 0.0160(17) Uani 1 1 d . . .
C42 C -0.1693(7) -0.0380(4) 0.6915(6) 0.0235(16) Uani 1 1 d . . .
H42 H -0.1608 -0.0843 0.7265 0.028 Uiso 1 1 calc R . .
C43 C -0.2756(7) -0.0243(4) 0.6152(6) 0.028(2) Uani 1 1 d . . .
H43 H -0.3362 -0.0614 0.5942 0.033 Uiso 1 1 calc R . .
C44 C -0.2958(6) 0.0453(4) 0.5670(6) 0.0276(18) Uani 1 1 d . . .
C45 C -0.4077(7) 0.0637(4) 0.4939(7) 0.0364(19) Uani 1 1 d . . .
H45 H -0.4735 0.0286 0.4771 0.044 Uiso 1 1 calc R . .
C46 C -0.4246(7) 0.1309(5) 0.4460(7) 0.042(2) Uani 1 1 d . . .
H46 H -0.5016 0.1422 0.3978 0.051 Uiso 1 1 calc R . .
C47 C -0.3275(7) 0.1826(4) 0.4688(7) 0.0368(19) Uani 1 1 d . . .
H47 H -0.3388 0.2291 0.4355 0.044 Uiso 1 1 calc R . .
C48 C -0.2161(7) 0.1670(4) 0.5387(6) 0.0248(16) Uani 1 1 d . . .
H48 H -0.1511 0.2029 0.5522 0.030 Uiso 1 1 calc R . .
C49 C -0.1955(6) 0.0981(4) 0.5914(6) 0.0223(16) Uani 1 1 d . . .
C50 C 0.4635(10) -0.0370(6) 0.1947(9) 0.069(3) Uani 1 1 d . . .
H50A H 0.4207 -0.0668 0.1303 0.083 Uiso 1 1 calc R . .
H50B H 0.5134 0.0011 0.1559 0.083 Uiso 1 1 calc R . .

loop_
_atom_site_aniso_label
_atom_site_aniso_U_11
_atom_site_aniso_U_22
_atom_site_aniso_U_33
_atom_site_aniso_U_23
_atom_site_aniso_U_13
_atom_site_aniso_U_12
Pd1 0.0184(2) 0.0184(3) 0.0199(2) 0.0016(3) 0.00057(16) 0.0011(3)
P1 0.0178(9) 0.0195(11) 0.0201(9) 0.0019(7) 0.0013(7) 0.0023(7)
N1 0.019(3) 0.020(3) 0.026(3) 0.005(2) -0.002(2) -0.001(2)
N2 0.029(4) 0.024(4) 0.027(3) 0.002(3) -0.005(3) 0.003(3)
Cl1 0.0201(7) 0.0304(10) 0.0292(7) 0.0027(10) -0.0040(5) 0.0000(10)
Cl2 0.0632(13) 0.0651(15) 0.0712(14) -0.0090(18) -0.0342(10) 0.0096(18)
Cl3 0.0610(16) 0.126(3) 0.0468(14) 0.0155(14) 0.0066(12) 0.0297(15)
C1 0.013(3) 0.040(5) 0.026(4) 0.003(3) 0.005(3) -0.001(3)
C2 0.023(4) 0.032(6) 0.032(4) 0.012(3) -0.002(3) -0.003(3)
C3 0.036(5) 0.049(6) 0.057(6) 0.018(5) 0.003(4) -0.014(4)
C4 0.019(5) 0.093(9) 0.067(7) 0.031(6) -0.001(4) -0.012(5)
C5 0.019(4) 0.081(8) 0.047(5) 0.024(5) -0.001(4) 0.014(4)
C6 0.025(4) 0.052(6) 0.024(4) 0.008(3) 0.006(3) 0.006(3)
C7 0.025(3) 0.031(6) 0.021(3) -0.001(4) 0.003(2) 0.013(4)
C8 0.039(5) 0.041(5) 0.031(4) 0.006(3) 0.007(3) 0.008(3)
C9 0.055(4) 0.052(6) 0.019(4) 0.000(4) 0.006(3) 0.013(6)
C10 0.055(6) 0.055(7) 0.030(5) -0.015(4) -0.005(4) 0.027(5)
C11 0.052(5) 0.026(5) 0.038(5) -0.008(3) -0.006(4) 0.004(4)
C12 0.038(4) 0.042(7) 0.022(4) -0.002(3) -0.001(3) 0.017(4)
C13 0.016(3) 0.013(4) 0.026(4) 0.007(3) 0.002(3) 0.004(3)
C14 0.020(4) 0.035(5) 0.025(4) 0.001(3) 0.001(3) -0.002(3)
C15 0.025(4) 0.029(5) 0.025(4) 0.008(3) -0.004(3) 0.000(3)
C16 0.020(4) 0.023(5) 0.044(5) 0.001(3) -0.006(3) -0.003(3)
C17 0.031(5) 0.044(6) 0.050(6) 0.009(4) -0.014(4) 0.008(4)
C18 0.049(6) 0.039(7) 0.091(9) -0.012(6) -0.018(6) 0.020(5)
C19 0.066(6) 0.036(6) 0.079(7) -0.022(5) -0.021(5) 0.030(5)
C20 0.052(5) 0.032(6) 0.042(5) -0.008(4) -0.008(4) 0.010(4)
C21 0.022(4) 0.018(5) 0.044(5) 0.000(3) -0.003(3) 0.002(3)
C22 0.015(3) 0.024(5) 0.028(4) -0.002(3) -0.001(3) -0.003(3)
C23 0.025(4) 0.009(5) 0.033(4) -0.006(3) 0.001(3) 0.005(3)
C24 0.039(4) 0.008(4) 0.037(4) -0.009(3) 0.008(3) -0.002(3)
C25 0.035(5) 0.025(5) 0.043(5) -0.009(4) 0.011(4) -0.005(4)
C26 0.048(5) 0.031(6) 0.050(6) -0.011(4) 0.013(4) -0.015(4)
C27 0.066(6) 0.030(6) 0.054(6) -0.008(4) 0.032(5) -0.016(4)
C28 0.062(6) 0.028(5) 0.032(4) -0.005(3) 0.010(4) 0.001(4)
C29 0.048(5) 0.020(5) 0.025(4) -0.003(3) -0.001(3) 0.000(3)
C30 0.050(5) 0.011(4) 0.032(4) -0.006(3) -0.001(4) 0.011(3)
C31 0.064(6) 0.022(5) 0.038(5) -0.007(3) -0.008(4) 0.016(4)
C32 0.063(6) 0.028(6) 0.048(5) -0.015(4) -0.021(5) 0.019(4)
C33 0.041(5) 0.032(6) 0.061(6) -0.011(4) -0.026(5) 0.012(4)
C34 0.040(5) 0.022(5) 0.041(5) -0.007(3) -0.012(4) 0.003(3)
C35 0.033(4) 0.026(5) 0.031(4) -0.010(3) -0.007(3) 0.009(3)
C36 0.032(5) 0.038(6) 0.045(5) 0.014(4) -0.010(4) -0.010(4)
C37 0.036(4) 0.024(5) 0.028(4) 0.002(3) 0.008(3) 0.001(3)
C38 0.022(4) 0.018(4) 0.028(4) 0.000(3) 0.000(3) 0.001(3)
C39 0.037(5) 0.018(5) 0.036(5) -0.006(3) 0.004(4) 0.000(3)
C40 0.023(4) 0.021(5) 0.017(3) -0.004(3) -0.003(3) 0.000(3)
C41 0.023(3) 0.014(5) 0.012(3) -0.003(3) 0.005(2) 0.004(3)
C42 0.032(4) 0.014(4) 0.025(4) 0.008(3) 0.009(3) 0.009(3)
C43 0.029(4) 0.029(6) 0.025(4) 0.005(3) -0.006(3) -0.006(3)
C44 0.020(4) 0.039(6) 0.023(4) 0.006(3) -0.004(3) -0.006(3)
C45 0.026(4) 0.039(6) 0.043(5) 0.011(4) -0.005(3) -0.002(3)
C46 0.030(4) 0.040(6) 0.056(5) 0.012(4) -0.017(4) 0.006(4)
C47 0.038(5) 0.029(5) 0.042(5) 0.013(4) 0.000(4) 0.007(4)
C48 0.027(4) 0.014(5) 0.033(4) 0.006(3) -0.001(3) 0.003(3)
C49 0.020(4) 0.024(5) 0.023(4) 0.005(3) 0.006(3) 0.001(3)
C50 0.058(6) 0.080(8) 0.070(7) 0.036(5) -0.001(5) -0.003(5)

loop_
_atom_type_symbol
_atom_type_description
_atom_type_scat_dispersion_real
_atom_type_scat_dispersion_imag
_atom_type_scat_source
C C 0.0033 0.0016 'International Tables Vol C Tables 4.2.6.8 and 6.1.1.4'
H H 0.0000 0.0000 'International Tables Vol C Tables 4.2.6.8 and 6.1.1.4'
Cl Cl 0.1484 0.1585 'International Tables Vol C Tables 4.2.6.8 and 6.1.1.4'
N N 0.0061 0.0033 'International Tables Vol C Tables 4.2.6.8 and 6.1.1.4'
P P 0.1023 0.0942 'International Tables Vol C Tables 4.2.6.8 and 6.1.1.4'
Pd Pd -0.9988 1.0072 'International Tables Vol C Tables 4.2.6.8 and 6.1.1.4'

loop_
_geom_angle_atom_site_label_1
_geom_angle_atom_site_label_2
_geom_angle_atom_site_label_3
_geom_angle
_geom_angle_site_symmetry_1
_geom_angle_site_symmetry_3
C41 Pd1 N1 79.7(2) . .
C41 Pd1 P1 98.71(19) . .
N1 Pd1 P1 169.71(15) . .
C41 Pd1 Cl1 173.8(2) . .
N1 Pd1 Cl1 94.19(15) . .
P1 Pd1 Cl1 87.28(7) . .
C1 P1 C13 103.7(3) . .
C1 P1 C7 98.8(3) . .
C13 P1 C7 107.2(3) . .
C1 P1 Pd1 125.8(2) . .
C13 P1 Pd1 112.3(2) . .
C7 P1 Pd1 107.2(3) . .
C37 N1 C38 109.7(5) . .
C37 N1 C36 107.1(5) . .
C38 N1 C36 111.3(5) . .
C37 N1 Pd1 110.7(4) . .
C38 N1 Pd1 102.9(4) . .
C36 N1 Pd1 115.1(4) . .
C23 N2 C35 118.9(7) . .
C6 C1 C2 120.1(6) . .
C6 C1 P1 117.6(6) . .
C2 C1 P1 122.2(5) . .
C6 C1 H1 120.0 . .
C2 C1 H1 120.0 . .
C3 C2 C1 120.1(7) . .
C3 C2 H2 120.0 . .
C1 C2 H2 120.0 . .
C2 C3 C4 119.8(8) . .
C2 C3 H3 120.1 . .
C4 C3 H3 120.1 . .
C5 C4 C3 119.5(8) . .
C5 C4 H4 120.2 . .
C3 C4 H4 120.2 . .
C4 C5 C6 121.5(8) . .
C4 C5 H5 119.2 . .
C6 C5 H5 119.2 . .
C1 C6 C5 119.0(8) . .
C1 C6 H6 120.5 . .
C5 C6 H6 120.5 . .
C12 C7 C8 120.0(7) . .
C12 C7 P1 120.7(5) . .
C8 C7 P1 119.2(6) . .
C12 C7 H7 120.0 . .
C8 C7 H7 120.0 . .
C9 C8 C7 119.3(8) . .
C9 C8 H8 120.3 . .
C7 C8 H8 120.3 . .
C10 C9 C8 119.7(7) . .
C10 C9 H9 120.1 . .
C8 C9 H9 120.1 . .
C9 C10 C11 120.8(7) . .
C9 C10 H10 119.6 . .
C11 C10 H10 119.6 . .
C12 C11 C10 118.9(8) . .
C12 C11 H11 120.6 . .
C10 C11 H11 120.6 . .
C7 C12 C11 121.2(7) . .
C7 C12 H12 119.4 . .
C11 C12 H12 119.4 . .
C22 C13 C14 120.5(6) . .
C22 C13 P1 119.5(5) . .
C14 C13 P1 120.0(5) . .
C22 C13 H13 119.8 . .
C14 C13 H13 119.8 . .
C15 C14 C13 122.5(7) . .
C15 C14 H14 118.7 . .
C13 C14 H14 118.7 . .
C14 C15 C16 119.2(6) . .
C14 C15 H15 120.4 . .
C16 C15 H15 120.4 . .
C21 C16 C17 119.3(7) . .
C21 C16 C15 119.2(6) . .
C17 C16 C15 121.5(7) . .
C18 C17 C16 121.1(8) . .
C18 C17 H17 119.4 . .
C16 C17 H17 119.4 . .
C17 C18 C19 119.6(9) . .
C17 C18 H18 120.2 . .
C19 C18 H18 120.2 . .
C20 C19 C18 121.9(9) . .
C20 C19 H19 119.1 . .
C18 C19 H19 119.1 . .
C19 C20 C21 120.0(8) . .
C19 C20 H20 120.0 . .
C21 C20 H20 120.0 . .
C16 C21 C20 118.0(6) . .
C16 C21 C22 120.7(6) . .
C20 C21 C22 121.2(6) . .
C13 C22 C21 117.8(6) . .
C13 C22 C23 123.6(6) . .
C21 C22 C23 118.6(6) . .
N2 C23 C24 123.5(7) . .
N2 C23 C22 117.8(6) . .
C24 C23 C22 118.7(6) . .
C25 C24 C29 118.2(7) . .
C25 C24 C23 122.7(7) . .
C29 C24 C23 119.1(6) . .
C26 C25 C24 122.8(8) . .
C26 C25 H25 118.6 . .
C24 C25 H25 118.6 . .
C25 C26 C27 118.6(8) . .
C25 C26 H26 120.7 . .
C27 C26 H26 120.7 . .
C28 C27 C26 120.5(7) . .
C28 C27 H27 119.7 . .
C26 C27 H27 119.7 . .
C27 C28 C29 121.0(8) . .
C27 C28 H28 119.5 . .
C29 C28 H28 119.5 . .
C28 C29 C24 118.8(7) . .
C28 C29 C30 124.2(7) . .
C24 C29 C30 117.0(6) . .
C35 C30 C31 117.9(7) . .
C35 C30 C29 118.4(7) . .
C31 C30 C29 123.6(7) . .
C32 C31 C30 121.3(8) . .
C32 C31 H31 119.3 . .
C30 C31 H31 119.3 . .
C31 C32 C33 120.5(8) . .
C31 C32 H32 119.8 . .
C33 C32 H32 119.8 . .
C34 C33 C32 119.2(8) . .
C34 C33 H33 120.4 . .
C32 C33 H33 120.4 . .
C33 C34 C35 121.2(8) . .
C33 C34 H34 119.4 . .
C35 C34 H34 119.4 . .
N2 C35 C34 117.4(7) . .
N2 C35 C30 122.8(7) . .
C34 C35 C30 119.7(7) . .
N1 C36 H36A 109.5 . .
N1 C36 H36B 109.5 . .
H36A C36 H36B 109.5 . .
N1 C36 H36C 109.5 . .
H36A C36 H36C 109.5 . .
H36B C36 H36C 109.5 . .
N1 C37 H37A 109.5 . .
N1 C37 H37B 109.5 . .
H37A C37 H37B 109.5 . .
N1 C37 H37C 109.5 . .
H37A C37 H37C 109.5 . .
H37B C37 H37C 109.5 . .
N1 C38 C40 107.0(5) . .
N1 C38 C39 112.9(5) . .
C40 C38 C39 111.4(5) . .
N1 C38 H38 108.5 . .
C40 C38 H38 108.5 . .
C39 C38 H38 108.5 . .
C38 C39 H39A 109.5 . .
C38 C39 H39B 109.5 . .
H39A C39 H39B 109.5 . .
C38 C39 H39C 109.5 . .
H39A C39 H39C 109.5 . .
H39B C39 H39C 109.5 . .
C41 C40 C49 121.3(6) . .
C41 C40 C38 116.6(6) . .
C49 C40 C38 122.0(6) . .
C42 C41 C40 118.7(6) . .
C42 C41 Pd1 128.2(5) . .
C40 C41 Pd1 112.9(5) . .
C43 C42 C41 122.9(6) . .
C43 C42 H42 118.5 . .
C41 C42 H42 118.5 . .
C42 C43 C44 120.1(6) . .
C42 C43 H43 119.9 . .
C44 C43 H43 119.9 . .
C45 C44 C43 122.6(7) . .
C45 C44 C49 119.2(7) . .
C43 C44 C49 118.2(6) . .
C46 C45 C44 121.8(7) . .
C46 C45 H45 119.1 . .
C44 C45 H45 119.1 . .
C45 C46 C47 119.5(7) . .
C45 C46 H46 120.3 . .
C47 C46 H46 120.3 . .
C48 C47 C46 120.8(7) . .
C48 C47 H47 119.6 . .
C46 C47 H47 119.6 . .
C47 C48 C49 121.5(7) . .
C47 C48 H48 119.2 . .
C49 C48 H48 119.2 . .
C48 C49 C40 124.6(6) . .
C48 C49 C44 117.1(6) . .
C40 C49 C44 118.2(6) . .
Cl3 C50 Cl2 112.2(6) . .
Cl3 C50 H50A 109.2 . .
Cl2 C50 H50A 109.2 . .
Cl3 C50 H50B 109.2 . .
Cl2 C50 H50B 109.2 . .
H50A C50 H50B 107.9 . .

loop_
_geom_bond_atom_site_label_1
_geom_bond_atom_site_label_2
_geom_bond_distance
_geom_bond_site_symmetry_2
Pd1 C41 2.004(6) .
Pd1 N1 2.150(5) .
Pd1 P1 2.2653(18) .
Pd1 Cl1 2.4025(16) .
P1 C1 1.842(7) .
P1 C13 1.853(6) .
P1 C7 1.871(7) .
N1 C37 1.465(8) .
N1 C38 1.496(8) .
N1 C36 1.499(9) .
N2 C23 1.297(9) .
N2 C35 1.391(9) .
Cl2 C50 1.786(11) .
Cl3 C50 1.728(9) .
C1 C6 1.384(9) .
C1 C2 1.402(10) .
C1 H1 0.9500 .
C2 C3 1.377(10) .
C2 H2 0.9500 .
C3 C4 1.397(13) .
C3 H3 0.9500 .
C4 C5 1.372(13) .
C4 H4 0.9500 .
C5 C6 1.387(11) .
C5 H5 0.9500 .
C6 H6 0.9500 .
C7 C12 1.343(11) .
C7 C8 1.410(9) .
C7 H7 0.9500 .
C8 C9 1.373(11) .
C8 H8 0.9500 .
C9 C10 1.366(13) .
C9 H9 0.9500 .
C10 C11 1.391(12) .
C10 H10 0.9500 .
C11 C12 1.373(10) .
C11 H11 0.9500 .
C12 H12 0.9500 .
C13 C22 1.382(9) .
C13 C14 1.404(9) .
C13 H13 0.9500 .
C14 C15 1.357(9) .
C14 H14 0.9500 .
C15 C16 1.420(10) .
C15 H15 0.9500 .
C16 C21 1.405(10) .
C16 C17 1.420(10) .
C17 C18 1.353(12) .
C17 H17 0.9500 .
C18 C19 1.388(13) .
C18 H18 0.9500 .
C19 C20 1.356(11) .
C19 H19 0.9500 .
C20 C21 1.433(10) .
C20 H20 0.9500 .
C21 C22 1.444(10) .
C22 C23 1.488(9) .
C23 C24 1.446(9) .
C24 C25 1.391(11) .
C24 C29 1.421(10) .
C25 C26 1.352(11) .
C25 H25 0.9500 .
C26 C27 1.411(12) .
C26 H26 0.9500 .
C27 C28 1.363(12) .
C27 H27 0.9500 .
C28 C29 1.393(10) .
C28 H28 0.9500 .
C29 C30 1.453(10) .
C30 C35 1.410(10) .
C30 C31 1.412(10) .
C31 C32 1.361(12) .
C31 H31 0.9500 .
C32 C33 1.409(13) .
C32 H32 0.9500 .
C33 C34 1.366(11) .
C33 H33 0.9500 .
C34 C35 1.403(10) .
C34 H34 0.9500 .
C36 H36A 0.9800 .
C36 H36B 0.9800 .
C36 H36C 0.9800 .
C37 H37A 0.9800 .
C37 H37B 0.9800 .
C37 H37C 0.9800 .
C38 C40 1.512(9) .
C38 C39 1.543(9) .
C38 H38 1.0000 .
C39 H39A 0.9800 .
C39 H39B 0.9800 .
C39 H39C 0.9800 .
C40 C41 1.379(10) .
C40 C49 1.426(9) .
C41 C42 1.377(9) .
C42 C43 1.364(10) .
C42 H42 0.9500 .
C43 C44 1.417(10) .
C43 H43 0.9500 .
C44 C45 1.408(10) .
C44 C49 1.438(10) .
C45 C46 1.371(11) .
C45 H45 0.9500 .
C46 C47 1.398(11) .
C46 H46 0.9500 .
C47 C48 1.373(10) .
C47 H47 0.9500 .
C48 C49 1.425(9) .
C48 H48 0.9500 .
C50 H50A 0.9900 .
C50 H50B 0.9900 .
